data_7038884
loop_
_publ_author_name
'Rachuri, Yadagiri'
'Parmar, Bhavesh'
'Bisht, Kamal Kumar'
'Suresh, Eringathodi'

_publ_section_title
;
 Mixed ligand two dimensional Cd(ii)/Ni(ii) metal organic frameworks
 containing dicarboxylate and tripodal N-donor ligands: Cd(ii) MOF is an
 efficient luminescent sensor for detection of picric acid in aqueous
 media.
;
_journal_issue 18
_journal_name_full 'Dalton transactions (Cambridge, England : 2003)'
_journal_page_first 7881
_journal_page_last 7892
_journal_paper_doi 10.1039/c6dt00753h
_journal_volume 45
_journal_year 2016
_chemical_formula_sum 'C24 H21 N9 O7'
_chemical_formula_weight 547.50
_chemical_name_systematic
; 
 ? 
;
_space_group_IT_number 29
_symmetry_cell_setting orthorhombic
_symmetry_space_group_name_Hall 'P 2c -2ac'
_symmetry_space_group_name_H-M 'P c a 21'
_atom_sites_solution_hydrogens geom
_atom_sites_solution_primary direct
_atom_sites_solution_secondary difmap
_audit_creation_method SHELXL-97
_audit_update_record
;
2015-12-23 deposited with the CCDC.
2016-03-24 downloaded from the CCDC.
;
_cell_angle_alpha 90.00
_cell_angle_beta 90.00
_cell_angle_gamma 90.00
_cell_formula_units_Z 4
_cell_length_a 23.224(3)
_cell_length_b 4.5446(5)
_cell_length_c 23.134(3)
_cell_measurement_reflns_used 1392
_cell_measurement_temperature 150(2)
_cell_measurement_theta_max 19.69
_cell_measurement_theta_min 2.49
_cell_volume 2441.7(5)
_computing_cell_refinement 'BRUKER SMART'
_computing_data_collection 'BRUKER SMART'
_computing_data_reduction 'BRUKER SAINT'
_computing_molecular_graphics ORTEP
_computing_structure_refinement 'SHELXL-97 (Sheldrick, 1997)'
_computing_structure_solution 'SHELXS-97 (Sheldrick, 1990)'
_diffrn_ambient_temperature 150(2)
_diffrn_measured_fraction_theta_full 0.998
_diffrn_measured_fraction_theta_max 0.998
_diffrn_measurement_device_type 'BRUKER SMART APEX CCD DIFFRACTOMETER'
_diffrn_measurement_method 'OMEGA-PHI SCAN'
_diffrn_radiation_monochromator graphite
_diffrn_radiation_source 'fine-focus sealed tube'
_diffrn_radiation_type MoK\a
_diffrn_radiation_wavelength 0.71073
_diffrn_reflns_av_R_equivalents 0.0633
_diffrn_reflns_av_sigmaI/netI 0.0770
_diffrn_reflns_limit_h_max 27
_diffrn_reflns_limit_h_min -23
_diffrn_reflns_limit_k_max 4
_diffrn_reflns_limit_k_min -5
_diffrn_reflns_limit_l_max 27
_diffrn_reflns_limit_l_min -24
_diffrn_reflns_number 11436
_diffrn_reflns_theta_full 25.00
_diffrn_reflns_theta_max 25.00
_diffrn_reflns_theta_min 1.76
_exptl_absorpt_coefficient_mu 0.114
_exptl_absorpt_correction_T_max 0.9921
_exptl_absorpt_correction_T_min 0.9843
_exptl_absorpt_correction_type multi-scan
_exptl_absorpt_process_details 'BRUKER SADABS'
_exptl_crystal_colour YELLOW
_exptl_crystal_density_diffrn 1.489
_exptl_crystal_density_method 'not measured'
_exptl_crystal_description PLATES
_exptl_crystal_F_000 1136
_exptl_crystal_size_max 0.14
_exptl_crystal_size_mid 0.12
_exptl_crystal_size_min 0.07
_refine_diff_density_max 0.503
_refine_diff_density_min -0.395
_refine_diff_density_rms 0.065
_refine_ls_abs_structure_details 'Flack H D (1983), Acta Cryst. A39, 876-881'
_refine_ls_abs_structure_Flack 2(3)
_refine_ls_extinction_method none
_refine_ls_goodness_of_fit_ref 1.140
_refine_ls_hydrogen_treatment mixed
_refine_ls_matrix_type full
_refine_ls_number_parameters 362
_refine_ls_number_reflns 4121
_refine_ls_number_restraints 1
_refine_ls_restrained_S_all 1.139
_refine_ls_R_factor_all 0.1036
_refine_ls_R_factor_gt 0.0853
_refine_ls_shift/su_max 0.000
_refine_ls_shift/su_mean 0.000
_refine_ls_structure_factor_coef Fsqd
_refine_ls_weighting_details 'calc w=1/[\s^2^(Fo^2^)+(0.0689P)^2^+2.2550P] where P=(Fo^2^+2Fc^2^)/3'
_refine_ls_weighting_scheme calc
_refine_ls_wR_factor_gt 0.1722
_refine_ls_wR_factor_ref 0.1819
_reflns_number_gt 3366
_reflns_number_total 4121
_reflns_threshold_expression >2sigma(I)
_cod_data_source_file c6dt00753h2.cif
_cod_data_source_block 3CC
_cod_depositor_comments
;
The following automatic conversions were performed:

'_symmetry_cell_setting' value 'ORTHORHOMBIC' changed to
'orthorhombic' according to
/usr/data/users/saulius/crontab/automatic-downloads/rss-feeds/RSC/lib/dictionaries/cif_core.dic
dictionary named 'cif_core.dic' version 2.4.2 from 2011-04-26.

'_exptl_absorpt_correction_type' value 'MULTI-SCAN' changed to
'multi-scan' according to
/usr/data/users/saulius/crontab/automatic-downloads/rss-feeds/RSC/lib/dictionaries/cif_core.dic
dictionary named 'cif_core.dic' version 2.4.2 from 2011-04-26.

Automatic conversion script
Id: cif_fix_values 4268 2015-11-12 08:31:59Z antanas 

 Adding full bibliography for 7038882--7038884.cif.
;
_cod_original_cell_volume 2441.6(5)
_cod_original_sg_symbol_H-M Pca21
_cod_database_code 7038884

loop_
_symmetry_equiv_pos_as_xyz
'x, y, z'
'-x, -y, z+1/2'
'x+1/2, -y, z'
'-x+1/2, y, z+1/2'

loop_
_atom_site_label
_atom_site_type_symbol
_atom_site_fract_x
_atom_site_fract_y
_atom_site_fract_z
_atom_site_U_iso_or_equiv
_atom_site_adp_type
_atom_site_occupancy
_atom_site_symmetry_multiplicity
_atom_site_calc_flag
_atom_site_refinement_flags
N1 N 0.26949(18) -0.0887(10) 0.09307(19) 0.0235(11) Uani 1 1 d .
N2 N 0.33314(18) 0.2068(10) 0.0583(2) 0.0271(11) Uani 1 1 d .
N3 N -0.01220(18) 0.0767(9) 0.06832(19) 0.0207(10) Uani 1 1 d .
N4 N -0.07923(17) 0.4081(10) 0.0535(2) 0.0262(11) Uani 1 1 d .
N5 N 0.0987(2) 0.2978(10) 0.3076(2) 0.0256(11) Uani 1 1 d .
C17 C 0.0577(3) 0.0264(16) 0.3725(3) 0.0438(17) Uani 1 1 d .
H17 H 0.0321 -0.0998 0.3909 0.053 Uiso 1 1 calc R
N7 N 0.4199(3) 0.3871(16) 0.2396(3) 0.0603(19) Uani 1 1 d .
N8 N 0.3822(2) 0.5236(13) 0.4437(3) 0.0410(14) Uani 1 1 d .
N9 N 0.2634(2) -0.1712(12) 0.3407(3) 0.0390(13) Uani 1 1 d .
O1 O 0.3231(2) 0.0000(15) 0.2362(2) 0.0697(17) Uani 1 1 d .
H1 H 0.3513 -0.0641 0.2191 0.105 Uiso 1 1 calc R
O2 O 0.4051(5) 0.330(2) 0.1931(3) 0.172(5) Uani 1 1 d .
O3 O 0.4559(4) 0.541(4) 0.2422(3) 0.256(9) Uani 1 1 d .
O4 O 0.4205(2) 0.7099(11) 0.4440(2) 0.0599(15) Uani 1 1 d .
O5 O 0.3537(2) 0.4553(12) 0.4869(2) 0.0603(15) Uani 1 1 d .
O6 O 0.2458(2) -0.2478(12) 0.3881(2) 0.0560(14) Uani 1 1 d .
O7 O 0.2446(3) -0.2763(14) 0.2959(2) 0.081(2) Uani 1 1 d .
C1 C 0.1764(2) -0.0969(12) 0.1469(2) 0.0215(12) Uani 1 1 d .
C2 C 0.1284(2) -0.1674(11) 0.1148(2) 0.0225(12) Uani 1 1 d .
H2 H 0.1316 -0.3015 0.0846 0.027 Uiso 1 1 calc R
C3 C 0.0753(2) -0.0422(12) 0.1268(2) 0.0225(12) Uani 1 1 d .
C4 C 0.0716(2) 0.1688(12) 0.1701(2) 0.0201(12) Uani 1 1 d .
H4A H 0.0366 0.2627 0.1768 0.024 Uiso 1 1 calc R
C5 C 0.1193(2) 0.2419(11) 0.2036(2) 0.0180(11) Uani 1 1 d .
C6 C 0.1716(2) 0.1100(12) 0.1916(2) 0.0219(12) Uani 1 1 d .
H6A H 0.2038 0.1590 0.2133 0.026 Uiso 1 1 calc R
C7 C 0.2334(2) -0.2490(13) 0.1354(3) 0.0305(14) Uani 1 1 d .
H7A H 0.2544 -0.2671 0.1714 0.037 Uiso 1 1 calc R
H7B H 0.2261 -0.4458 0.1209 0.037 Uiso 1 1 calc R
C8 C 0.3098(2) 0.0985(12) 0.1060(2) 0.0243(13) Uani 1 1 d .
H8 H 0.3207 0.1491 0.1434 0.029 Uiso 1 1 calc R
C9 C 0.3062(2) 0.0769(15) 0.0128(3) 0.0355(15) Uani 1 1 d .
H9 H 0.3139 0.1108 -0.0260 0.043 Uiso 1 1 calc R
C10 C 0.2662(3) -0.1099(14) 0.0339(3) 0.0331(15) Uani 1 1 d .
H10 H 0.2414 -0.2289 0.0127 0.040 Uiso 1 1 calc R
C11 C 0.0220(2) -0.1496(13) 0.0962(3) 0.0289(14) Uani 1 1 d .
H11A H 0.0335 -0.2920 0.0671 0.035 Uiso 1 1 calc R
H11B H -0.0021 -0.2512 0.1240 0.035 Uiso 1 1 calc R
C12 C -0.0044(2) 0.1851(13) 0.0130(2) 0.0284(14) Uani 1 1 d .
H12 H 0.0240 0.1303 -0.0131 0.034 Uiso 1 1 calc R
C13 C -0.0464(2) 0.3864(12) 0.0046(3) 0.0292(14) Uani 1 1 d .
H13 H -0.0521 0.4934 -0.0292 0.035 Uiso 1 1 calc R
C14 C -0.0575(2) 0.2186(12) 0.0900(3) 0.0255(13) Uani 1 1 d .
H14 H -0.0721 0.1863 0.1269 0.031 Uiso 1 1 calc R
C15 C 0.1126(2) 0.4515(12) 0.2533(2) 0.0227(12) Uani 1 1 d .
H15A H 0.1480 0.5615 0.2583 0.027 Uiso 1 1 calc R
H15B H 0.0821 0.5906 0.2445 0.027 Uiso 1 1 calc R
C16 C 0.0538(3) 0.1183(13) 0.3172(3) 0.0304(14) Uani 1 1 d .
H16 H 0.0253 0.0670 0.2908 0.036 Uiso 1 1 calc R
N6 N 0.1056(3) 0.1494(13) 0.3972(2) 0.0506(16) Uani 1 1 d .
C18 C 0.1288(3) 0.3104(15) 0.3570(3) 0.0392(17) Uani 1 1 d .
H18 H 0.1621 0.4210 0.3619 0.047 Uiso 1 1 calc R
C19 C 0.3385(3) 0.1114(15) 0.2824(3) 0.0408(17) Uani 1 1 d .
C20 C 0.3850(3) 0.3157(14) 0.2898(3) 0.0353(15) Uani 1 1 d .
C21 C 0.4004(2) 0.4434(14) 0.3408(3) 0.0356(15) Uani 1 1 d .
H21 H 0.4315 0.5717 0.3426 0.043 Uiso 1 1 calc R
C22 C 0.3686(2) 0.3783(13) 0.3904(3) 0.0287(13) Uani 1 1 d .
C23 C 0.3253(2) 0.1752(13) 0.3888(2) 0.0280(13) Uani 1 1 d .
H23 H 0.3060 0.1258 0.4226 0.034 Uiso 1 1 calc R
C24 C 0.3098(2) 0.0424(12) 0.3374(2) 0.0263(13) Uani 1 1 d .

loop_
_atom_site_aniso_label
_atom_site_aniso_U_11
_atom_site_aniso_U_22
_atom_site_aniso_U_33
_atom_site_aniso_U_23
_atom_site_aniso_U_13
_atom_site_aniso_U_12
N1 0.018(2) 0.033(3) 0.019(2) 0.003(2) 0.0029(19) 0.002(2)
N2 0.015(2) 0.036(3) 0.030(3) 0.003(2) 0.002(2) 0.005(2)
N3 0.018(2) 0.022(2) 0.023(3) -0.006(2) -0.0084(19) 0.008(2)
N4 0.013(2) 0.032(3) 0.034(3) -0.005(2) -0.010(2) 0.004(2)
N5 0.032(3) 0.022(2) 0.022(3) -0.001(2) 0.001(2) -0.005(2)
C17 0.055(4) 0.049(4) 0.027(4) 0.009(3) 0.010(3) -0.003(4)
N7 0.068(4) 0.087(5) 0.026(4) 0.000(3) 0.004(3) -0.041(4)
N8 0.040(3) 0.047(4) 0.036(3) -0.005(3) -0.013(3) 0.009(3)
N9 0.042(3) 0.039(3) 0.036(3) 0.006(3) -0.015(3) -0.010(3)
O1 0.077(4) 0.107(5) 0.026(3) -0.007(3) 0.001(3) -0.029(4)
O2 0.272(11) 0.182(9) 0.060(5) -0.062(5) 0.082(6) -0.168(9)
O3 0.178(9) 0.55(2) 0.036(4) 0.000(8) 0.008(5) -0.290(14)
O4 0.072(3) 0.050(3) 0.058(4) -0.014(3) -0.031(3) -0.012(3)
O5 0.067(3) 0.087(4) 0.027(3) -0.015(3) 0.003(3) -0.012(3)
O6 0.056(3) 0.068(3) 0.044(3) 0.000(3) 0.007(2) -0.022(3)
O7 0.092(4) 0.107(5) 0.043(4) 0.012(3) -0.024(3) -0.065(4)
C1 0.020(3) 0.022(3) 0.023(3) 0.005(2) 0.004(2) -0.012(2)
C2 0.028(3) 0.020(3) 0.020(3) 0.010(2) 0.005(2) -0.004(3)
C3 0.027(3) 0.023(3) 0.018(3) 0.007(2) -0.003(2) -0.006(2)
C4 0.011(2) 0.024(3) 0.025(3) 0.006(2) -0.002(2) -0.003(2)
C5 0.019(3) 0.019(3) 0.016(3) 0.012(2) 0.002(2) -0.010(2)
C6 0.023(3) 0.023(3) 0.020(3) 0.006(2) -0.006(2) -0.008(2)
C7 0.028(3) 0.034(3) 0.030(3) 0.011(3) 0.004(3) -0.001(3)
C8 0.018(3) 0.033(3) 0.021(3) -0.005(3) 0.001(2) 0.003(3)
C9 0.027(3) 0.055(4) 0.025(3) 0.008(3) -0.004(3) 0.002(3)
C10 0.029(3) 0.042(4) 0.029(3) 0.005(3) -0.004(3) -0.011(3)
C11 0.028(3) 0.029(3) 0.030(3) -0.001(3) 0.006(3) -0.004(3)
C12 0.033(3) 0.033(3) 0.019(3) -0.008(3) 0.000(2) 0.004(3)
C13 0.035(3) 0.029(3) 0.024(3) -0.007(3) -0.005(3) 0.010(3)
C14 0.018(3) 0.030(3) 0.028(3) -0.005(3) -0.002(2) -0.006(3)
C15 0.024(3) 0.020(3) 0.024(3) 0.002(2) -0.002(2) -0.007(2)
C16 0.032(3) 0.030(3) 0.029(4) -0.003(3) -0.001(3) 0.001(3)
N6 0.067(4) 0.057(4) 0.028(3) 0.014(3) 0.001(3) -0.014(3)
C18 0.034(4) 0.047(4) 0.037(4) 0.001(3) -0.010(3) -0.002(3)
C19 0.045(4) 0.050(4) 0.027(4) -0.008(3) -0.007(3) 0.005(4)
C20 0.033(3) 0.044(4) 0.029(4) 0.005(3) 0.002(3) -0.001(3)
C21 0.026(3) 0.040(4) 0.041(4) 0.002(3) -0.004(3) -0.002(3)
C22 0.026(3) 0.034(3) 0.027(3) -0.003(3) 0.002(2) 0.003(3)
C23 0.031(3) 0.032(3) 0.021(3) 0.002(3) 0.003(3) 0.007(3)
C24 0.025(3) 0.028(3) 0.026(3) 0.008(3) -0.013(2) -0.001(3)

loop_
_atom_type_symbol
_atom_type_description
_atom_type_scat_dispersion_real
_atom_type_scat_dispersion_imag
_atom_type_scat_source
C C 0.0033 0.0016 'International Tables Vol C Tables 4.2.6.8 and 6.1.1.4'
H H 0.0000 0.0000 'International Tables Vol C Tables 4.2.6.8 and 6.1.1.4'
N N 0.0061 0.0033 'International Tables Vol C Tables 4.2.6.8 and 6.1.1.4'
O O 0.0106 0.0060 'International Tables Vol C Tables 4.2.6.8 and 6.1.1.4'

loop_
_geom_angle_atom_site_label_1
_geom_angle_atom_site_label_2
_geom_angle_atom_site_label_3
_geom_angle
C8 N1 C10 108.4(5)
C8 N1 C7 125.3(5)
C10 N1 C7 126.3(5)
C8 N2 C9 107.2(5)
C14 N3 C12 106.2(4)
C14 N3 C11 127.6(5)
C12 N3 C11 126.3(4)
C14 N4 C13 105.7(5)
C18 N5 C16 106.8(5)
C18 N5 C15 126.4(5)
C16 N5 C15 126.8(5)
C16 C17 N6 108.9(6)
C16 C17 H17 125.6
N6 C17 H17 125.6
O3 N7 O2 115.0(7)
O3 N7 C20 121.7(7)
O2 N7 C20 121.7(7)
O4 N8 O5 123.9(6)
O4 N8 C22 118.8(6)
O5 N8 C22 117.4(5)
O6 N9 O7 122.1(5)
O6 N9 C24 119.1(5)
O7 N9 C24 118.8(6)
C19 O1 H1 109.5
C2 C1 C6 119.2(5)
C2 C1 C7 120.4(5)
C6 C1 C7 120.3(5)
C1 C2 C3 121.2(5)
C1 C2 H2 119.4
C3 C2 H2 119.4
C2 C3 C4 119.0(5)
C2 C3 C11 120.2(5)
C4 C3 C11 120.7(5)
C3 C4 C5 121.0(5)
C3 C4 H4A 119.5
C5 C4 H4A 119.5
C6 C5 C4 118.9(5)
C6 C5 C15 121.4(5)
C4 C5 C15 119.7(4)
C5 C6 C1 120.7(5)
C5 C6 H6A 119.7
C1 C6 H6A 119.7
N1 C7 C1 112.7(4)
N1 C7 H7A 109.1
C1 C7 H7A 109.1
N1 C7 H7B 109.1
C1 C7 H7B 109.1
H7A C7 H7B 107.8
N1 C8 N2 110.2(5)
N1 C8 H8 124.9
N2 C8 H8 124.9
C10 C9 N2 108.1(5)
C10 C9 H9 125.9
N2 C9 H9 125.9
C9 C10 N1 106.1(5)
C9 C10 H10 127.0
N1 C10 H10 127.0
N3 C11 C3 115.4(5)
N3 C11 H11A 108.4
C3 C11 H11A 108.4
N3 C11 H11B 108.4
C3 C11 H11B 108.4
H11A C11 H11B 107.5
C13 C12 N3 106.3(5)
C13 C12 H12 126.9
N3 C12 H12 126.9
C12 C13 N4 109.3(5)
C12 C13 H13 125.3
N4 C13 H13 125.3
N4 C14 N3 112.4(5)
N4 C14 H14 123.8
N3 C14 H14 123.8
N5 C15 C5 112.0(4)
N5 C15 H15A 109.2
C5 C15 H15A 109.2
N5 C15 H15B 109.2
C5 C15 H15B 109.2
H15A C15 H15B 107.9
N5 C16 C17 107.0(6)
N5 C16 H16 126.5
C17 C16 H16 126.5
C18 N6 C17 105.5(6)
N6 C18 N5 111.8(6)
N6 C18 H18 124.1
N5 C18 H18 124.1
O1 C19 C20 125.9(6)
O1 C19 C24 122.0(6)
C20 C19 C24 112.1(5)
C21 C20 C19 125.1(6)
C21 C20 N7 116.8(6)
C19 C20 N7 118.0(6)
C20 C21 C22 118.9(6)
C20 C21 H21 120.5
C22 C21 H21 120.5
C23 C22 C21 120.6(6)
C23 C22 N8 119.9(5)
C21 C22 N8 119.5(5)
C22 C23 C24 120.8(5)
C22 C23 H23 119.6
C24 C23 H23 119.6
C23 C24 N9 116.1(5)
C23 C24 C19 122.3(5)
N9 C24 C19 121.6(5)

loop_
_geom_bond_atom_site_label_1
_geom_bond_atom_site_label_2
_geom_bond_distance
N1 C8 1.300(7)
N1 C10 1.373(7)
N1 C7 1.479(7)
N2 C8 1.325(7)
N2 C9 1.358(7)
N3 C14 1.332(7)
N3 C12 1.382(7)
N3 C11 1.451(7)
N4 C14 1.307(7)
N4 C13 1.367(7)
N5 C18 1.341(7)
N5 C16 1.344(7)
N5 C15 1.472(7)
C17 C16 1.350(9)
C17 N6 1.370(9)
C17 H17 0.9300
N7 O3 1.091(9)
N7 O2 1.159(9)
N7 C20 1.453(8)
N8 O4 1.228(7)
N8 O5 1.238(7)
N8 C22 1.434(8)
N9 O6 1.221(7)
N9 O7 1.222(7)
N9 C24 1.453(7)
O1 C19 1.235(8)
O1 H1 0.8200
C1 C2 1.378(7)
C1 C6 1.403(7)
C1 C7 1.517(8)
C2 C3 1.385(7)
C2 H2 0.9300
C3 C4 1.390(8)
C3 C11 1.508(8)
C4 C5 1.393(7)
C4 H4A 0.9300
C5 C6 1.383(7)
C5 C15 1.501(8)
C6 H6A 0.9300
C7 H7A 0.9700
C7 H7B 0.9700
C8 H8 0.9300
C9 C10 1.350(8)
C9 H9 0.9300
C10 H10 0.9300
C11 H11A 0.9700
C11 H11B 0.9700
C12 C13 1.352(8)
C12 H12 0.9300
C13 H13 0.9300
C14 H14 0.9300
C15 H15A 0.9700
C15 H15B 0.9700
C16 H16 0.9300
N6 C18 1.300(8)
C18 H18 0.9300
C19 C20 1.434(9)
C19 C24 1.470(8)
C20 C21 1.364(9)
C21 C22 1.396(8)
C21 H21 0.9300
C22 C23 1.366(8)
C23 C24 1.380(8)
C23 H23 0.9300
